data_4028273
loop_
_publ_author_name
'Ana L. Silva'
'Rub\'en A. Toscano'
'Luis A. Maldonado'

_publ_section_title
;
 An Enantioselective Approach to Furanoeremophilanes: (+)-9-Oxoeuryopsin
;
_journal_name_full 'Journal of Organic Chemistry'
_journal_page_first 5282
_journal_page_last 5292
_journal_paper_doi 10.1021/jo400399q
_journal_volume 78
_journal_year 2013
_chemical_absolute_configuration ad
_chemical_formula_moiety 'C14 H20 O2'
_chemical_formula_sum 'C14 H20 O2'
_chemical_formula_weight 220.30
_chemical_name_systematic
; 
 ? 
;
_space_group_IT_number 19
_symmetry_cell_setting orthorhombic
_symmetry_space_group_name_Hall 'P 2ac 2ab'
_symmetry_space_group_name_H-M 'P 21 21 21'
_atom_sites_solution_hydrogens geom
_atom_sites_solution_primary direct
_atom_sites_solution_secondary difmap
_audit_creation_method SHELXL-97
_cell_angle_alpha 90.00
_cell_angle_beta 90.00
_cell_angle_gamma 90.00
_cell_formula_units_Z 4
_cell_length_a 6.3404(1)
_cell_length_b 12.4922(1)
_cell_length_c 15.4020(1)
_cell_measurement_reflns_used 36467
_cell_measurement_temperature 123(2)
_cell_measurement_theta_max 73.4725
_cell_measurement_theta_min 3.5352
_cell_volume 1219.92(2)
_computing_cell_refinement
;
CrysAlisPro, Agilent Technologies,
Version 1.171.35.15 (release 03-08-2011 CrysAlis171 .NET)
(compiled Aug  3 2011,13:03:54)
;
_computing_data_collection
;
CrysAlisPro, Agilent Technologies,
Version 1.171.35.15 (release 03-08-2011 CrysAlis171 .NET)
(compiled Aug  3 2011,13:03:54)
;
_computing_data_reduction
;
CrysAlisPro, Agilent Technologies,
Version 1.171.35.15 (release 03-08-2011 CrysAlis171 .NET)
(compiled Aug  3 2011,13:03:54)
;
_computing_molecular_graphics 'SHELXTL V 6.12 (Sheldrick, 2000)'
_computing_publication_material 'SHELXTL V 6.12 (Sheldrick, 2000)'
_computing_structure_refinement 'SHELXTL V 6.12 (Sheldrick, 2000)'
_computing_structure_solution 'SHELXTL V 6.12 (Sheldrick, 2000)'
_diffrn_ambient_temperature 123(2)
_diffrn_detector_area_resol_mean 10.4685
_diffrn_measured_fraction_theta_full 0.997
_diffrn_measured_fraction_theta_max 0.997
_diffrn_measurement_device_type 'Xcalibur, Atlas, Gemini'
_diffrn_measurement_method '\w scans'
_diffrn_radiation_monochromator graphite
_diffrn_radiation_source 'Enhance (Cu) x-ray Source'
_diffrn_radiation_type CuK\a
_diffrn_radiation_wavelength 1.54178
_diffrn_reflns_av_R_equivalents 0.0399
_diffrn_reflns_av_sigmaI/netI 0.0113
_diffrn_reflns_limit_h_max 7
_diffrn_reflns_limit_h_min -7
_diffrn_reflns_limit_k_max 15
_diffrn_reflns_limit_k_min -15
_diffrn_reflns_limit_l_max 19
_diffrn_reflns_limit_l_min -19
_diffrn_reflns_number 79687
_diffrn_reflns_theta_full 73.63
_diffrn_reflns_theta_max 73.63
_diffrn_reflns_theta_min 4.56
_exptl_absorpt_coefficient_mu 0.616
_exptl_absorpt_correction_T_max 0.8887
_exptl_absorpt_correction_T_min 0.8357
_exptl_absorpt_correction_type multi-scan
_exptl_absorpt_process_details
;
CrysAlisPro, Agilent Technologies,
Version 1.171.35.15 (release 03-08-2011 CrysAlis171 .NET)
(compiled Aug  3 2011,13:03:54)
empirical absorption correction using spherical harmonics,
 implemented in SCALE3 ABSPACK scaling algorithm.
;
_exptl_crystal_colour colourless
_exptl_crystal_density_diffrn 1.199
_exptl_crystal_description prism
_exptl_crystal_F_000 480
_exptl_crystal_size_max 0.30
_exptl_crystal_size_mid 0.26
_exptl_crystal_size_min 0.20
_refine_diff_density_max 0.193
_refine_diff_density_min -0.150
_refine_diff_density_rms 0.033
_refine_ls_abs_structure_details 'Flack H D (1983), Acta Cryst. A39, 876-881'
_refine_ls_abs_structure_Flack 0.1(2)
_refine_ls_extinction_coef 0.0033(6)
_refine_ls_extinction_expression Fc^*^=kFc[1+0.001xFc^2^\l^3^/sin(2\q)]^-1/4^
_refine_ls_extinction_method SHELXL
_refine_ls_goodness_of_fit_ref 1.118
_refine_ls_hydrogen_treatment noref
_refine_ls_matrix_type full
_refine_ls_number_parameters 149
_refine_ls_number_reflns 2452
_refine_ls_number_restraints 0
_refine_ls_restrained_S_all 1.118
_refine_ls_R_factor_all 0.0357
_refine_ls_R_factor_gt 0.0337
_refine_ls_shift/su_max 0.001
_refine_ls_shift/su_mean 0.000
_refine_ls_structure_factor_coef Fsqd
_refine_ls_weighting_details 'calc w=1/[\s^2^(Fo^2^)+(0.0485P)^2^+0.2336P] where P=(Fo^2^+2Fc^2^)/3'
_refine_ls_weighting_scheme calc
_refine_ls_wR_factor_gt 0.0867
_refine_ls_wR_factor_ref 0.0887
_reflns_number_gt 2349
_reflns_number_total 2452
_reflns_threshold_expression >2sigma(I)
_cod_data_source_file jo400399q_si_002.cif
_cod_data_source_block 370MGL11
_cod_database_code 4028273

loop_
_symmetry_equiv_pos_as_xyz
'x, y, z'
'-x+1/2, -y, z+1/2'
'-x, y+1/2, -z+1/2'
'x+1/2, -y+1/2, -z'

loop_
_atom_site_label
_atom_site_type_symbol
_atom_site_fract_x
_atom_site_fract_y
_atom_site_fract_z
_atom_site_U_iso_or_equiv
_atom_site_adp_type
_atom_site_occupancy
_atom_site_symmetry_multiplicity
_atom_site_calc_flag
_atom_site_refinement_flags
O1 O 0.60877(19) 0.83761(8) 0.08043(6) 0.0339(3) Uani 1 1 d .
O2 O 0.34587(17) 1.09524(9) 0.23265(7) 0.0331(3) Uani 1 1 d .
C1 C 0.6756(2) 0.89560(10) 0.02359(8) 0.0229(3) Uani 1 1 d .
C2 C 0.8485(2) 0.97871(10) 0.04170(8) 0.0212(3) Uani 1 1 d .
C3 C 0.8132(2) 1.08286(10) -0.01189(8) 0.0230(3) Uani 1 1 d .
H3 H 0.6902 1.1208 0.0146 0.028 Uiso 1 1 calc R
C4 C 0.7560(3) 1.06023(11) -0.10683(8) 0.0277(3) Uani 1 1 d .
H4A H 0.7294 1.1288 -0.1371 0.033 Uiso 1 1 calc R
H4B H 0.8764 1.0246 -0.1358 0.033 Uiso 1 1 calc R
C5 C 0.5628(3) 0.98992(13) -0.11411(9) 0.0292(3) Uani 1 1 d .
H5A H 0.5295 0.9775 -0.1761 0.035 Uiso 1 1 calc R
H5B H 0.4407 1.0264 -0.0871 0.035 Uiso 1 1 calc R
C6 C 0.6008(3) 0.88267(12) -0.06898(9) 0.0276(3) Uani 1 1 d .
H6A H 0.4681 0.8409 -0.0692 0.033 Uiso 1 1 calc R
H6B H 0.7075 0.8417 -0.1021 0.033 Uiso 1 1 calc R
C7 C 1.0584(2) 0.92330(12) 0.01698(10) 0.0292(3) Uani 1 1 d .
H7A H 1.0723 0.8563 0.0496 0.044 Uiso 1 1 calc R
H7B H 1.1767 0.9707 0.0311 0.044 Uiso 1 1 calc R
H7C H 1.0591 0.9078 -0.0454 0.044 Uiso 1 1 calc R
C8 C 1.0002(3) 1.15995(12) -0.00841(10) 0.0355(4) Uani 1 1 d .
H8A H 0.9585 1.2292 -0.0329 0.053 Uiso 1 1 calc R
H8B H 1.1176 1.1304 -0.0422 0.053 Uiso 1 1 calc R
H8C H 1.0445 1.1697 0.0520 0.053 Uiso 1 1 calc R
C9 C 0.4706(2) 1.02243(12) 0.19078(9) 0.0283(3) Uani 1 1 d .
H9 H 0.4245 0.9535 0.1729 0.034 Uiso 1 1 calc R
C10 C 0.6671(2) 1.06046(11) 0.17809(8) 0.0220(3) Uani 1 1 d .
C11 C 0.6664(2) 1.16704(11) 0.21519(8) 0.0237(3) Uani 1 1 d .
C12 C 0.4712(3) 1.18248(12) 0.24677(10) 0.0296(3) Uani 1 1 d .
H12 H 0.4261 1.2459 0.2753 0.035 Uiso 1 1 calc R
C13 C 0.8453(3) 1.24499(11) 0.21900(10) 0.0312(3) Uani 1 1 d .
H13A H 0.8078 1.3045 0.2575 0.047 Uiso 1 1 calc R
H13B H 0.8740 1.2726 0.1606 0.047 Uiso 1 1 calc R
H13C H 0.9714 1.2090 0.2414 0.047 Uiso 1 1 calc R
C14 C 0.8550(2) 1.00284(11) 0.14031(8) 0.0236(3) Uani 1 1 d .
H14A H 0.8717 0.9341 0.1716 0.028 Uiso 1 1 calc R
H14B H 0.9823 1.0463 0.1523 0.028 Uiso 1 1 calc R

loop_
_atom_site_aniso_label
_atom_site_aniso_U_11
_atom_site_aniso_U_22
_atom_site_aniso_U_33
_atom_site_aniso_U_23
_atom_site_aniso_U_13
_atom_site_aniso_U_12
O1 0.0510(7) 0.0250(5) 0.0257(5) 0.0028(4) 0.0043(5) -0.0082(5)
O2 0.0230(6) 0.0471(6) 0.0294(5) -0.0087(4) 0.0042(4) -0.0018(5)
C1 0.0282(8) 0.0185(5) 0.0220(6) -0.0011(5) 0.0035(6) 0.0022(5)
C2 0.0233(7) 0.0206(6) 0.0197(6) -0.0011(5) 0.0012(5) 0.0024(6)
C3 0.0266(7) 0.0197(6) 0.0226(6) 0.0016(5) 0.0050(5) 0.0009(5)
C4 0.0331(8) 0.0286(7) 0.0215(6) 0.0054(5) 0.0056(6) 0.0014(6)
C5 0.0296(8) 0.0381(8) 0.0198(6) 0.0027(6) 0.0001(5) 0.0008(6)
C6 0.0317(8) 0.0280(7) 0.0230(6) -0.0047(5) 0.0021(6) -0.0043(6)
C7 0.0287(8) 0.0284(7) 0.0306(7) -0.0026(6) 0.0014(6) 0.0066(6)
C8 0.0421(10) 0.0289(7) 0.0355(8) 0.0003(6) 0.0063(7) -0.0088(7)
C9 0.0287(8) 0.0351(7) 0.0211(6) -0.0053(5) 0.0004(5) -0.0029(6)
C10 0.0251(7) 0.0271(6) 0.0137(5) 0.0007(5) -0.0020(5) -0.0003(6)
C11 0.0266(8) 0.0268(6) 0.0177(5) -0.0012(5) -0.0016(5) 0.0040(6)
C12 0.0298(8) 0.0344(7) 0.0246(7) -0.0072(6) -0.0005(6) 0.0038(6)
C13 0.0312(8) 0.0265(7) 0.0360(7) -0.0049(6) 0.0023(6) 0.0002(6)
C14 0.0249(7) 0.0254(6) 0.0206(6) -0.0009(5) -0.0021(5) 0.0012(6)

loop_
_atom_type_symbol
_atom_type_description
_atom_type_scat_dispersion_real
_atom_type_scat_dispersion_imag
_atom_type_scat_source
C C 0.0181 0.0091 'International Tables Vol C Tables 4.2.6.8 and 6.1.1.4'
H H 0.0000 0.0000 'International Tables Vol C Tables 4.2.6.8 and 6.1.1.4'
O O 0.0492 0.0322 'International Tables Vol C Tables 4.2.6.8 and 6.1.1.4'

loop_
_geom_angle_atom_site_label_1
_geom_angle_atom_site_label_2
_geom_angle_atom_site_label_3
_geom_angle
C12 O2 C9 105.62(11)
O1 C1 C6 120.50(13)
O1 C1 C2 121.48(12)
C6 C1 C2 117.89(11)
C1 C2 C7 105.48(10)
C1 C2 C14 109.17(11)
C7 C2 C14 107.80(11)
C1 C2 C3 111.47(11)
C7 C2 C3 111.53(11)
C14 C2 C3 111.16(10)
C8 C3 C4 109.48(11)
C8 C3 C2 113.35(12)
C4 C3 C2 112.68(10)
C5 C4 C3 111.71(11)
C4 C5 C6 110.36(12)
C1 C6 C5 112.63(11)
C10 C9 O2 111.65(13)
C9 C10 C11 105.30(13)
C9 C10 C14 128.16(13)
C11 C10 C14 126.37(13)
C12 C11 C10 106.11(13)
C12 C11 C13 126.21(13)
C10 C11 C13 127.68(13)
C11 C12 O2 111.32(13)
C10 C14 C2 116.76(11)

loop_
_geom_bond_atom_site_label_1
_geom_bond_atom_site_label_2
_geom_bond_distance
O1 C1 1.2128(17)
O2 C12 1.3662(19)
O2 C9 1.3671(18)
C1 C6 1.5113(19)
C1 C2 1.5356(19)
C2 C7 1.547(2)
C2 C14 1.5490(17)
C2 C3 1.5570(17)
C3 C8 1.529(2)
C3 C4 1.5329(18)
C4 C5 1.511(2)
C5 C6 1.528(2)
C9 C10 1.347(2)
C10 C11 1.4489(19)
C10 C14 1.5084(19)
C11 C12 1.344(2)
C11 C13 1.496(2)
